data_7708231
loop_
_publ_author_name
'Upadhyay, Aditya'
'Jha, Raushan Kumar'
'BATABYAL, MONOJIT'
'Dutta, Tanoy'
'Koner, Apurba Lal'
'Kumar, Sangit'

_publ_section_title
;
 Janus-Faced Oxidant and Antioxidant Profiles of Organo Diselenides
;
_journal_name_full 'Dalton Transactions'
_journal_paper_doi 10.1039/D1DT01565F
_journal_year 2021
_chemical_formula_sum 'C30 H28 N2 O2 Se2'
_chemical_formula_weight 606.46
_space_group_crystal_system orthorhombic
_space_group_IT_number 43
_space_group_name_Hall 'F 2 -2d'
_space_group_name_H-M_alt 'F d d 2'
_atom_sites_solution_hydrogens geom
_audit_creation_method SHELXL-2016/6
_audit_update_record
;
2021-08-20 deposited with the CCDC.	2021-09-07 downloaded from the CCDC.
;
_cell_angle_alpha 90
_cell_angle_beta 90
_cell_angle_gamma 90
_cell_formula_units_Z 16
_cell_length_a 12.7891(7)
_cell_length_b 97.971(7)
_cell_length_c 8.3096(5)
_cell_measurement_reflns_used 8589
_cell_measurement_temperature 293(2)
_cell_measurement_theta_max 26.70
_cell_measurement_theta_min 2.93
_cell_volume 10411.6(11)
_computing_cell_refinement 'Bruker SAINT'
_computing_data_collection 'Bruker APEX2'
_computing_data_reduction 'Bruker SAINT'
_computing_molecular_graphics 'Bruker SHELXTL'
_computing_publication_material 'Bruker SHELXTL'
_computing_structure_refinement 'SHELXL-2014 (Sheldrick 2014)'
_computing_structure_solution 'SHELXS-97 (Sheldrick 2008)'
_diffrn_ambient_temperature 293(2)
_diffrn_measured_fraction_theta_full 0.997
_diffrn_measured_fraction_theta_max 0.998
_diffrn_measurement_device_type 'Bruker APEX-II CCD'
_diffrn_measurement_method '\f and \w scans'
_diffrn_radiation_type MoK\a
_diffrn_radiation_wavelength 0.71073
_diffrn_reflns_av_R_equivalents 0.0652
_diffrn_reflns_av_unetI/netI 0.0879
_diffrn_reflns_Laue_measured_fraction_full 0.997
_diffrn_reflns_Laue_measured_fraction_max 0.998
_diffrn_reflns_limit_h_max 18
_diffrn_reflns_limit_h_min -16
_diffrn_reflns_limit_k_max 138
_diffrn_reflns_limit_k_min -134
_diffrn_reflns_limit_l_max 9
_diffrn_reflns_limit_l_min -11
_diffrn_reflns_number 26090
_diffrn_reflns_point_group_measured_fraction_full 0.936
_diffrn_reflns_point_group_measured_fraction_max 0.908
_diffrn_reflns_theta_full 25.242
_diffrn_reflns_theta_max 30.045
_diffrn_reflns_theta_min 2.495
_exptl_absorpt_coefficient_mu 2.872
_exptl_absorpt_correction_T_max 0.7460
_exptl_absorpt_correction_T_min 0.5972
_exptl_absorpt_correction_type multi-scan
_exptl_crystal_colour rectangle
_exptl_crystal_density_diffrn 1.548
_exptl_crystal_description yellow
_exptl_crystal_F_000 4896
_exptl_crystal_size_max 0.06
_exptl_crystal_size_mid 0.03
_exptl_crystal_size_min 0.01
_refine_diff_density_max 0.549
_refine_diff_density_min -0.443
_refine_diff_density_rms 0.092
_refine_ls_abs_structure_details
;
 Flack x determined using 1524 quotients [(I+)-(I-)]/[(I+)+(I-)]
 (Parsons, Flack and Wagner, Acta Cryst. B69 (2013) 249-259).
;
_refine_ls_abs_structure_Flack 0.027(6)
_refine_ls_extinction_method none
_refine_ls_goodness_of_fit_ref 1.062
_refine_ls_hydrogen_treatment constr
_refine_ls_matrix_type full
_refine_ls_number_parameters 331
_refine_ls_number_reflns 6937
_refine_ls_number_restraints 1
_refine_ls_restrained_S_all 1.062
_refine_ls_R_factor_all 0.0965
_refine_ls_R_factor_gt 0.0498
_refine_ls_shift/su_max 0.001
_refine_ls_shift/su_mean 0.000
_refine_ls_structure_factor_coef Fsqd
_refine_ls_weighting_details 'w=1/[\s^2^(Fo^2^)+(0.0284P)^2^+3.2372P] where P=(Fo^2^+2Fc^2^)/3'
_refine_ls_weighting_scheme calc
_refine_ls_wR_factor_gt 0.0752
_refine_ls_wR_factor_ref 0.0847
_reflns_Friedel_coverage 0.712
_reflns_Friedel_fraction_full 0.865
_reflns_Friedel_fraction_max 0.806
_reflns_number_gt 4808
_reflns_number_total 6937
_reflns_threshold_expression 'I > 2\s(I)'
_cod_data_source_file d1dt01565f3.cif
_cod_data_source_block shelx_CCDC4
_cod_depositor_comments
;
The following automatic conversions were performed:

data item '_exptl_absorpt_correction_type' value 'MULTI-SCAN' was
changed to 'multi-scan' in accordance with the
/home/data/users/saulius/crontab/automatic-downloads/rss-feeds/RSC/lib/dictionaries/cif_core.dic
dictionary named 'cif_core.dic' version 2.4.2 last updated on
2011-04-26.

Automatic conversion script
Id: cif_fix_values 7556 2019-12-06 15:28:31Z antanas 
;
_cod_database_code 7708231
_shelx_shelxl_version_number 2016/6
_shelx_space_group_comment
;
The symmetry employed for this shelxl refinement is uniquely defined
by the following loop, which should always be used as a source of
symmetry information in preference to the above space-group names.
They are only intended as comments.
;

loop_
_space_group_symop_operation_xyz
'x, y, z'
'-x, -y, z'
'x+1/4, -y+1/4, z+1/4'
'-x+1/4, y+1/4, z+1/4'
'x, y+1/2, z+1/2'
'-x, -y+1/2, z+1/2'
'x+1/4, -y+3/4, z+3/4'
'-x+1/4, y+3/4, z+3/4'
'x+1/2, y, z+1/2'
'-x+1/2, -y, z+1/2'
'x+3/4, -y+1/4, z+3/4'
'-x+3/4, y+1/4, z+3/4'
'x+1/2, y+1/2, z'
'-x+1/2, -y+1/2, z'
'x+3/4, -y+3/4, z+1/4'
'-x+3/4, y+3/4, z+1/4'

loop_
_atom_site_label
_atom_site_type_symbol
_atom_site_fract_x
_atom_site_fract_y
_atom_site_fract_z
_atom_site_U_iso_or_equiv
_atom_site_adp_type
_atom_site_occupancy
_atom_site_site_symmetry_order
_atom_site_calc_flag
_atom_site_refinement_flags_posn
_atom_site_refinement_flags_adp
_atom_site_refinement_flags_occupancy
_atom_site_disorder_assembly
_atom_site_disorder_group
Se01 Se 0.44577(4) 0.44086(2) 0.84937(7) 0.03710(16) Uani 1 1 d . . . . .
Se02 Se 0.53582(4) 0.43422(2) 0.61624(8) 0.03805(16) Uani 1 1 d . . . . .
O003 O 0.3893(3) 0.40128(4) 0.5348(5) 0.0415(10) Uani 1 1 d . . . . .
H003 H 0.401964 0.409246 0.511517 0.062 Uiso 1 1 calc R U . . .
N004 N 0.2382(3) 0.44984(4) 0.6937(5) 0.0248(9) Uani 1 1 d . . . . .
N005 N 0.3559(3) 0.42525(4) 0.3946(5) 0.0265(10) Uani 1 1 d . . . . .
O006 O 0.3183(3) 0.47481(4) 0.6982(5) 0.0426(10) Uani 1 1 d . . . . .
H006 H 0.313917 0.466674 0.720331 0.064 Uiso 1 1 calc R U . . .
C007 C 0.2335(4) 0.43612(4) 0.7452(6) 0.0234(11) Uani 1 1 d . . . . .
C02 C 0.1472(4) 0.42759(5) 0.7226(6) 0.0240(11) Uani 1 1 d . . . . .
H02 H 0.087791 0.431181 0.673875 0.029 Uiso 1 1 calc R U . . .
C01 C 0.3402(4) 0.44710(5) 0.2444(6) 0.0271(11) Uani 1 1 d . . . . .
H01 H 0.288768 0.443348 0.178710 0.033 Uiso 1 1 calc R U . . .
C00A C 0.3687(4) 0.46059(5) 0.2195(6) 0.0286(12) Uani 1 1 d . . . . .
C00B C 0.3850(3) 0.43882(4) 0.3637(7) 0.0257(11) Uani 1 1 d . . . . .
C00C C 0.2334(4) 0.40867(5) 0.8494(7) 0.0330(12) Uani 1 1 d . . . . .
C00D C 0.3206(4) 0.43043(5) 0.8235(6) 0.0279(12) Uani 1 1 d . . . . .
C00E C 0.2694(4) 0.42036(5) 0.3448(7) 0.0317(12) Uani 1 1 d . . . . .
H00E H 0.224079 0.426062 0.288735 0.038 Uiso 1 1 calc R U . . .
C00F C 0.2384(4) 0.40635(4) 0.3715(7) 0.0284(12) Uani 1 1 d . . . . .
C00G C 0.1460(4) 0.41401(5) 0.7693(6) 0.0294(12) Uani 1 1 d . . . . .
C00H C 0.3179(4) 0.41702(5) 0.8771(7) 0.0335(13) Uani 1 1 d . . . . .
H00H H 0.374963 0.413580 0.933354 0.040 Uiso 1 1 calc R U . . .
C00I C 0.2456(4) 0.47802(5) 0.5868(7) 0.0281(11) Uani 1 1 d . . . . .
C00J C 0.1819(4) 0.45381(5) 0.5761(7) 0.0298(13) Uani 1 1 d . . . . .
H00J H 0.141404 0.447403 0.522034 0.036 Uiso 1 1 calc R U . . .
C00K C 0.1072(4) 0.47211(5) 0.4040(7) 0.0323(13) Uani 1 1 d . . . . .
H00K H 0.063586 0.465614 0.357575 0.039 Uiso 1 1 calc R U . . .
C00L C 0.1784(4) 0.46799(5) 0.5226(6) 0.0262(11) Uani 1 1 d . . . . .
C00M C 0.4471(4) 0.46640(5) 0.3158(7) 0.0331(14) Uani 1 1 d . . . . .
C00N C 0.2991(4) 0.39738(5) 0.4632(7) 0.0312(12) Uani 1 1 d . . . . .
C00O C 0.0998(4) 0.48543(4) 0.3544(8) 0.0347(12) Uani 1 1 d . . . . .
H00O H 0.050702 0.487944 0.277362 0.042 Uiso 1 1 calc R U . . .
C00P C 0.2666(4) 0.38395(5) 0.4831(8) 0.0396(14) Uani 1 1 d . . . . .
H00P H 0.306928 0.377956 0.543816 0.047 Uiso 1 1 calc R U . . .
C00Q C 0.1449(5) 0.40144(5) 0.3056(7) 0.0410(15) Uani 1 1 d . . . . .
H00Q H 0.102966 0.407358 0.246505 0.049 Uiso 1 1 calc R U . . .
C00R C 0.3147(4) 0.46895(5) 0.0926(8) 0.0429(14) Uani 1 1 d . . . . .
H00A H 0.279578 0.476513 0.142313 0.064 Uiso 1 1 calc R U . . .
H00B H 0.264628 0.463377 0.037058 0.064 Uiso 1 1 calc R U . . .
H00C H 0.365512 0.472310 0.017237 0.064 Uiso 1 1 calc R U . . .
C00S C 0.2385(5) 0.49132(5) 0.5334(7) 0.0355(13) Uani 1 1 d . . . . .
H00S H 0.283631 0.497878 0.574811 0.043 Uiso 1 1 calc R U . . .
C00T C 0.4942(4) 0.45820(5) 0.4311(7) 0.0320(13) Uani 1 1 d . . . . .
H00T H 0.547619 0.461848 0.493620 0.038 Uiso 1 1 calc R U . . .
C00U C 0.1656(4) 0.49501(5) 0.4197(7) 0.0356(13) Uani 1 1 d . . . . .
H00U H 0.160960 0.504059 0.386794 0.043 Uiso 1 1 calc R U . . .
C00V C 0.1754(5) 0.37947(5) 0.4135(7) 0.0423(15) Uani 1 1 d . . . . .
H00V H 0.155494 0.370404 0.426318 0.051 Uiso 1 1 calc R U . . .
C00W C 0.4648(4) 0.44488(5) 0.4563(7) 0.0289(12) Uani 1 1 d . . . . .
C00X C 0.1131(4) 0.38809(5) 0.3255(7) 0.0439(15) Uani 1 1 d . . . . .
H00X H 0.050915 0.385010 0.280368 0.053 Uiso 1 1 calc R U . . .
C00Y C 0.4785(5) 0.48129(5) 0.2982(8) 0.0438(16) Uani 1 1 d . . . . .
H00D H 0.496993 0.483091 0.188242 0.066 Uiso 1 1 calc R U . . .
H00F H 0.537384 0.483158 0.366362 0.066 Uiso 1 1 calc R U . . .
H00G H 0.420970 0.487024 0.328784 0.066 Uiso 1 1 calc R U . . .
C00Z C 0.2365(5) 0.39390(5) 0.9033(8) 0.0516(17) Uani 1 1 d . . . . .
H00I H 0.299974 0.392247 0.961839 0.077 Uiso 1 1 calc R U . . .
H00L H 0.233992 0.388045 0.810757 0.077 Uiso 1 1 calc R U . . .
H00M H 0.177561 0.392060 0.971405 0.077 Uiso 1 1 calc R U . . .
C010 C 0.0547(4) 0.40508(5) 0.7302(8) 0.0385(14) Uani 1 1 d . . . . .
H01A H -0.000698 0.410539 0.686153 0.058 Uiso 1 1 calc R U . . .
H01B H 0.030665 0.400647 0.826362 0.058 Uiso 1 1 calc R U . . .
H01C H 0.075417 0.398318 0.652886 0.058 Uiso 1 1 calc R U . . .

loop_
_atom_site_aniso_label
_atom_site_aniso_U_11
_atom_site_aniso_U_22
_atom_site_aniso_U_33
_atom_site_aniso_U_23
_atom_site_aniso_U_13
_atom_site_aniso_U_12
Se01 0.0423(3) 0.0294(3) 0.0396(3) -0.0007(3) -0.0216(3) -0.0015(2)
Se02 0.0270(3) 0.0353(3) 0.0518(4) 0.0051(3) -0.0133(3) 0.0033(2)
O003 0.040(2) 0.031(2) 0.054(3) 0.0100(18) 0.001(2) 0.0101(17)
N004 0.032(2) 0.0171(19) 0.026(2) -0.0035(16) -0.003(2) 0.0020(17)
N005 0.026(2) 0.026(2) 0.027(3) -0.0014(18) 0.002(2) 0.0052(16)
O006 0.062(3) 0.025(2) 0.041(3) 0.0000(17) -0.017(2) -0.0092(18)
C007 0.032(3) 0.018(2) 0.020(3) -0.002(2) 0.002(2) 0.004(2)
C02 0.027(3) 0.021(2) 0.024(3) -0.002(2) 0.004(2) 0.004(2)
C01 0.029(3) 0.026(3) 0.026(3) 0.000(2) 0.001(2) 0.001(2)
C00A 0.039(3) 0.025(3) 0.022(3) 0.002(2) 0.012(2) 0.010(2)
C00B 0.029(2) 0.019(2) 0.029(3) 0.003(2) 0.008(3) 0.0072(18)
C00C 0.055(3) 0.020(2) 0.024(3) 0.001(2) 0.004(3) 0.003(2)
C00D 0.038(3) 0.028(3) 0.018(3) -0.005(2) -0.005(2) 0.000(2)
C00E 0.037(3) 0.024(2) 0.033(3) 0.001(2) -0.003(3) 0.005(2)
C00F 0.035(3) 0.022(2) 0.028(3) -0.002(2) 0.001(3) -0.0009(19)
C00G 0.040(3) 0.021(2) 0.027(3) -0.006(2) 0.014(3) -0.001(2)
C00H 0.050(3) 0.025(3) 0.025(3) 0.007(2) -0.011(3) 0.006(2)
C00I 0.038(3) 0.024(2) 0.022(3) -0.003(2) -0.002(3) 0.002(2)
C00J 0.031(3) 0.021(2) 0.038(4) -0.002(2) -0.005(3) -0.0037(19)
C00K 0.034(3) 0.028(3) 0.035(4) 0.004(2) -0.007(3) 0.000(2)
C00L 0.029(3) 0.018(2) 0.031(3) -0.001(2) 0.002(2) 0.003(2)
C00M 0.035(3) 0.023(2) 0.041(4) 0.003(2) 0.012(3) 0.002(2)
C00N 0.040(3) 0.027(3) 0.027(3) 0.001(2) 0.010(3) 0.005(2)
C00O 0.041(3) 0.027(3) 0.037(3) 0.011(3) 0.003(3) 0.010(2)
C00P 0.052(4) 0.024(3) 0.043(4) 0.001(2) 0.009(3) 0.009(2)
C00Q 0.057(4) 0.028(3) 0.038(4) 0.001(2) -0.006(3) -0.005(3)
C00R 0.052(3) 0.034(3) 0.043(4) 0.011(3) -0.001(3) 0.007(2)
C00S 0.057(4) 0.020(3) 0.029(3) -0.002(2) 0.001(3) -0.007(2)
C00T 0.026(3) 0.027(3) 0.044(4) -0.002(2) -0.001(2) -0.002(2)
C00U 0.058(4) 0.016(2) 0.032(3) 0.001(2) 0.008(3) 0.003(2)
C00V 0.067(4) 0.019(3) 0.041(4) -0.004(2) 0.015(3) -0.008(3)
C00W 0.023(3) 0.027(3) 0.037(3) -0.003(2) 0.003(2) 0.007(2)
C00X 0.055(4) 0.033(3) 0.044(4) -0.009(3) -0.002(3) -0.014(3)
C00Y 0.051(4) 0.030(3) 0.050(4) 0.000(3) 0.012(3) -0.006(2)
C00Z 0.080(4) 0.023(3) 0.052(4) 0.008(3) -0.007(4) 0.003(3)
C010 0.045(3) 0.021(3) 0.050(4) -0.003(2) 0.014(3) -0.003(2)

loop_
_atom_type_symbol
_atom_type_description
_atom_type_scat_dispersion_real
_atom_type_scat_dispersion_imag
_atom_type_scat_source
C C 0.0033 0.0016 'International Tables Vol C Tables 4.2.6.8 and 6.1.1.4'
H H 0.0000 0.0000 'International Tables Vol C Tables 4.2.6.8 and 6.1.1.4'
N N 0.0061 0.0033 'International Tables Vol C Tables 4.2.6.8 and 6.1.1.4'
O O 0.0106 0.0060 'International Tables Vol C Tables 4.2.6.8 and 6.1.1.4'
Se Se -0.0929 2.2259 'International Tables Vol C Tables 4.2.6.8 and 6.1.1.4'

loop_
_geom_angle_atom_site_label_1
_geom_angle_atom_site_label_2
_geom_angle_atom_site_label_3
_geom_angle
_geom_angle_site_symmetry_1
_geom_angle_site_symmetry_3
_geom_angle_publ_flag
C00D Se01 Se02 99.80(15) . . ?
C00W Se02 Se01 100.88(15) . . ?
C00N O003 H003 109.5 . . ?
C00J N004 C007 120.0(4) . . ?
C00E N005 C00B 121.8(4) . . ?
C00I O006 H006 109.5 . . ?
C02 C007 C00D 116.8(4) . . ?
C02 C007 N004 124.2(4) . . ?
C00D C007 N004 119.0(4) . . ?
C00G C02 C007 123.0(5) . . ?
C00G C02 H02 118.5 . . ?
C007 C02 H02 118.5 . . ?
C00A C01 C00B 123.3(5) . . ?
C00A C01 H01 118.4 . . ?
C00B C01 H01 118.4 . . ?
C01 C00A C00M 119.3(5) . . ?
C01 C00A C00R 120.2(5) . . ?
C00M C00A C00R 120.5(5) . . ?
C01 C00B N005 124.6(5) . . ?
C01 C00B C00W 116.0(4) . . ?
N005 C00B C00W 119.4(4) . . ?
C00H C00C C00G 118.9(4) . . ?
C00H C00C C00Z 119.9(5) . . ?
C00G C00C C00Z 121.2(5) . . ?
C00H C00D C007 120.3(4) . . ?
C00H C00D Se01 119.4(4) . . ?
C007 C00D Se01 120.2(4) . . ?
N005 C00E C00F 123.0(5) . . ?
N005 C00E H00E 118.5 . . ?
C00F C00E H00E 118.5 . . ?
C00N C00F C00Q 118.1(4) . . ?
C00N C00F C00E 121.9(5) . . ?
C00Q C00F C00E 120.0(5) . . ?
C02 C00G C00C 118.9(5) . . ?
C02 C00G C010 120.6(5) . . ?
C00C C00G C010 120.5(4) . . ?
C00C C00H C00D 122.0(5) . . ?
C00C C00H H00H 119.0 . . ?
C00D C00H H00H 119.0 . . ?
O006 C00I C00S 119.1(4) . . ?
O006 C00I C00L 121.1(4) . . ?
C00S C00I C00L 119.8(5) . . ?
N004 C00J C00L 122.8(4) . . ?
N004 C00J H00J 118.6 . . ?
C00L C00J H00J 118.6 . . ?
C00O C00K C00L 122.0(5) . . ?
C00O C00K H00K 119.0 . . ?
C00L C00K H00K 119.0 . . ?
C00K C00L C00I 117.5(4) . . ?
C00K C00L C00J 120.5(4) . . ?
C00I C00L C00J 122.0(5) . . ?
C00T C00M C00A 117.9(5) . . ?
C00T C00M C00Y 120.5(5) . . ?
C00A C00M C00Y 121.5(5) . . ?
O003 C00N C00P 118.0(5) . . ?
O003 C00N C00F 122.4(4) . . ?
C00P C00N C00F 119.6(5) . . ?
C00K C00O C00U 119.3(5) . . ?
C00K C00O H00O 120.4 . . ?
C00U C00O H00O 120.4 . . ?
C00V C00P C00N 120.4(5) . . ?
C00V C00P H00P 119.8 . . ?
C00N C00P H00P 119.8 . . ?
C00X C00Q C00F 122.0(5) . . ?
C00X C00Q H00Q 119.0 . . ?
C00F C00Q H00Q 119.0 . . ?
C00A C00R H00A 109.5 . . ?
C00A C00R H00B 109.5 . . ?
H00A C00R H00B 109.5 . . ?
C00A C00R H00C 109.5 . . ?
H00A C00R H00C 109.5 . . ?
H00B C00R H00C 109.5 . . ?
C00U C00S C00I 120.9(5) . . ?
C00U C00S H00S 119.5 . . ?
C00I C00S H00S 119.5 . . ?
C00W C00T C00M 122.4(5) . . ?
C00W C00T H00T 118.8 . . ?
C00M C00T H00T 118.8 . . ?
C00O C00U C00S 120.5(5) . . ?
C00O C00U H00U 119.8 . . ?
C00S C00U H00U 119.8 . . ?
C00X C00V C00P 121.4(5) . . ?
C00X C00V H00V 119.3 . . ?
C00P C00V H00V 119.3 . . ?
C00T C00W C00B 121.0(5) . . ?
C00T C00W Se02 119.5(4) . . ?
C00B C00W Se02 119.4(4) . . ?
C00V C00X C00Q 118.5(5) . . ?
C00V C00X H00X 120.8 . . ?
C00Q C00X H00X 120.8 . . ?
C00M C00Y H00D 109.5 . . ?
C00M C00Y H00F 109.5 . . ?
H00D C00Y H00F 109.5 . . ?
C00M C00Y H00G 109.5 . . ?
H00D C00Y H00G 109.5 . . ?
H00F C00Y H00G 109.5 . . ?
C00C C00Z H00I 109.5 . . ?
C00C C00Z H00L 109.5 . . ?
H00I C00Z H00L 109.5 . . ?
C00C C00Z H00M 109.5 . . ?
H00I C00Z H00M 109.5 . . ?
H00L C00Z H00M 109.5 . . ?
C00G C010 H01A 109.5 . . ?
C00G C010 H01B 109.5 . . ?
H01A C010 H01B 109.5 . . ?
C00G C010 H01C 109.5 . . ?
H01A C010 H01C 109.5 . . ?
H01B C010 H01C 109.5 . . ?

loop_
_geom_bond_atom_site_label_1
_geom_bond_atom_site_label_2
_geom_bond_distance
_geom_bond_site_symmetry_2
_geom_bond_publ_flag
Se01 C00D 1.911(5) . ?
Se01 Se02 2.3456(9) . ?
Se02 C00W 1.919(5) . ?
O003 C00N 1.353(6) . ?
O003 H003 0.8200 . ?
N004 C00J 1.274(6) . ?
N004 C007 1.412(6) . ?
N005 C00E 1.275(6) . ?
N005 C00B 1.404(5) . ?
O006 C00I 1.349(6) . ?
O006 H006 0.8200 . ?
C007 C02 1.397(6) . ?
C007 C00D 1.406(7) . ?
C02 C00G 1.386(6) . ?
C02 H02 0.9300 . ?
C01 C00A 1.387(7) . ?
C01 C00B 1.404(7) . ?
C01 H01 0.9300 . ?
C00A C00M 1.404(7) . ?
C00A C00R 1.504(7) . ?
C00B C00W 1.409(7) . ?
C00C C00H 1.375(7) . ?
C00C C00G 1.402(7) . ?
C00C C00Z 1.515(7) . ?
C00D C00H 1.387(6) . ?
C00E C00F 1.445(6) . ?
C00E H00E 0.9300 . ?
C00F C00N 1.398(7) . ?
C00F C00Q 1.401(7) . ?
C00G C010 1.495(7) . ?
C00H H00H 0.9300 . ?
C00I C00S 1.379(7) . ?
C00I C00L 1.410(7) . ?
C00J C00L 1.459(6) . ?
C00J H00J 0.9300 . ?
C00K C00O 1.372(6) . ?
C00K C00L 1.401(7) . ?
C00K H00K 0.9300 . ?
C00M C00T 1.388(7) . ?
C00M C00Y 1.520(7) . ?
C00N C00P 1.390(7) . ?
C00O C00U 1.372(7) . ?
C00O H00O 0.9300 . ?
C00P C00V 1.374(8) . ?
C00P H00P 0.9300 . ?
C00Q C00X 1.379(7) . ?
C00Q H00Q 0.9300 . ?
C00R H00A 0.9600 . ?
C00R H00B 0.9600 . ?
C00R H00C 0.9600 . ?
C00S C00U 1.375(8) . ?
C00S H00S 0.9300 . ?
C00T C00W 1.374(7) . ?
C00T H00T 0.9300 . ?
C00U H00U 0.9300 . ?
C00V C00X 1.373(8) . ?
C00V H00V 0.9300 . ?
C00X H00X 0.9300 . ?
C00Y H00D 0.9600 . ?
C00Y H00F 0.9600 . ?
C00Y H00G 0.9600 . ?
C00Z H00I 0.9600 . ?
C00Z H00L 0.9600 . ?
C00Z H00M 0.9600 . ?
C010 H01A 0.9600 . ?
C010 H01B 0.9600 . ?
C010 H01C 0.9600 . ?
